data_2011168
loop_
_publ_author_name
'Barreca, Davide'
'Benetollo, Franco'
'Garon, Simona'
'Tondello, Eugenio'
'Zanella, Pierino'

_publ_section_title
;
 The chloro(diethylamino)dimethyltin dimer
;
_journal_issue 7
_journal_name_full 'Acta Crystallographica Section C'
_journal_page_first e290
_journal_page_last e291
_journal_paper_doi 10.1107/S0108270100007897
_journal_volume 56
_journal_year 2000
_chemical_formula_iupac '[Sn2 Cl2 (C H3)4 (C4 H10 N)2]'
_chemical_formula_moiety '[Sn2 (C H3)4 (C4 H10 N)2 Cl2]'
_chemical_formula_sum 'C12 H32 Cl2 N2 Sn2'
_chemical_formula_weight 512.68
_chemical_name_systematic
;
Di-\m-diethylamido-N:N-bis[chlorodimethyltin(IV)]
;
_space_group_IT_number 15
_symmetry_cell_setting monoclinic
_symmetry_space_group_name_Hall '-C 2yc'
_symmetry_space_group_name_H-M 'C 1 2/c 1'
_audit_creation_method SHELXL-97
_cell_angle_alpha 90.00
_cell_angle_beta 93.94(3)
_cell_angle_gamma 90.00
_cell_formula_units_Z 8
_cell_length_a 16.015(3)
_cell_length_b 10.219(3)
_cell_length_c 24.275(5)
_cell_measurement_reflns_used 30
_cell_measurement_temperature 293(2)
_cell_measurement_theta_max 14
_cell_measurement_theta_min 10
_cell_volume 3963.4(16)
_computing_cell_refinement FEBO
_computing_data_collection 'FEBO (Belletti, 1993)'
_computing_data_reduction FEBO
_computing_publication_material 'PARST94 (Nardelli, 1995)'
_computing_structure_refinement 'SHELXL97 (Sheldrick, 1997)'
_computing_structure_solution 'SIR92 (Altomare et al., 1994)'
_diffrn_ambient_temperature 293(2)
_diffrn_measurement_device_type 'Philips PW1100 four-circle'
_diffrn_measurement_method 'Profile fitted \q/2\q scans (Lehman & Larsen 1974)'
_diffrn_radiation_monochromator graphite
_diffrn_radiation_source 'fine-focus sealed tube'
_diffrn_radiation_type MoK\a
_diffrn_radiation_wavelength .71073
_diffrn_reflns_av_R_equivalents .031
_diffrn_reflns_av_sigmaI/netI .0263
_diffrn_reflns_limit_h_max 18
_diffrn_reflns_limit_h_min -19
_diffrn_reflns_limit_k_max 12
_diffrn_reflns_limit_k_min 0
_diffrn_reflns_limit_l_max 28
_diffrn_reflns_limit_l_min 0
_diffrn_reflns_number 4818
_diffrn_reflns_theta_max 25.03
_diffrn_reflns_theta_min 3.36
_diffrn_standards_decay_% 0
_diffrn_standards_interval_time 200
_diffrn_standards_number 3
_exptl_absorpt_coefficient_mu 2.780
_exptl_absorpt_correction_T_max .513
_exptl_absorpt_correction_T_min .276
_exptl_absorpt_correction_type '\y scan'
_exptl_absorpt_process_details '(North et al., 1968)'
_exptl_crystal_colour white
_exptl_crystal_density_diffrn 1.718
_exptl_crystal_density_method 'not measured'
_exptl_crystal_description prism
_exptl_crystal_F_000 2016
_exptl_crystal_size_max .50
_exptl_crystal_size_mid .40
_exptl_crystal_size_min .24
_refine_diff_density_max 1.029
_refine_diff_density_min -1.271
_refine_ls_extinction_method none
_refine_ls_goodness_of_fit_ref 1.209
_refine_ls_hydrogen_treatment constr
_refine_ls_matrix_type full
_refine_ls_number_parameters 171
_refine_ls_number_reflns 3114
_refine_ls_number_restraints 'no restraints'
_refine_ls_restrained_S_all 1.209
_refine_ls_R_factor_all .056
_refine_ls_R_factor_gt .056
_refine_ls_shift/su_max .003
_refine_ls_shift/su_mean .000
_refine_ls_structure_factor_coef Fsqd
_refine_ls_weighting_details 'w = 1/[\s^2^(Fo^2^)+(0.0514P)^2^+78.9387P] where P = (Fo^2^+2Fc^2^)/3'
_refine_ls_weighting_scheme calc
_refine_ls_wR_factor_ref .140
_reflns_number_gt 3144
_reflns_number_total 3183
_reflns_threshold_expression I>2\s(I)
_cod_data_source_file qa0318.cif
_cod_data_source_block I
_cod_depositor_comments
;
The following automatic conversions were performed:

'_refine_ls_weighting_scheme' value 'calc w =
1/[\s^2^(Fo^2^)+(0.0514P)^2^+78.9387P] where P = (Fo^2^+2Fc^2^)/3'
was changed to 'calc'. New tag '_refine_ls_weighting_details' was
created. The value of the new tag was set to 'w =
1/[\s^2^(Fo^2^)+(0.0514P)^2^+78.9387P] where P = (Fo^2^+2Fc^2^)/3'.

Automatic conversion script
Id: cif_fix_values 3143 2015-03-26 13:38:13Z robertas 
;
_cod_original_sg_symbol_H-M 'C 2/c'
_cod_database_code 2011168

loop_
_symmetry_equiv_pos_as_xyz
'x, y, z'
'-x, y, -z+1/2'
'x+1/2, y+1/2, z'
'-x+1/2, y+1/2, -z+1/2'
'-x, -y, -z'
'x, -y, z-1/2'
'-x+1/2, -y+1/2, -z'
'x+1/2, -y+1/2, z-1/2'

loop_
_atom_site_label
_atom_site_fract_x
_atom_site_fract_y
_atom_site_fract_z
_atom_site_U_iso_or_equiv
_atom_site_adp_type
_atom_site_calc_flag
_atom_site_refinement_flags
_atom_site_occupancy
_atom_site_disorder_assembly
_atom_site_disorder_group
_atom_site_type_symbol
Sn1 .19674(4) .18519(6) .15376(2) .0427(2) Uani d . 1 . . Sn
Sn2 .17511(3) -.07882(6) .06777(2) .0347(2) Uani d . 1 . . Sn
Cl1 .3066(2) .3624(3) .17224(14) .0782(9) Uani d . 1 . . Cl
Cl2 .05418(16) -.2062(3) .02211(11) .0575(7) Uani d . 1 . . Cl
N1 .2811(4) .0509(7) .1204(3) .0380(16) Uani d . 1 . . N
N2 .1057(4) .0008(7) .1319(3) .0344(15) Uani d . 1 . . N
C1 .1782(11) .1775(14) .2391(5) .085(4) Uani d . 1 . . C
H1A .1996 .0962 .2541 .102 Uiso calc R 1 . . H
H1B .1195 .1836 .2444 .102 Uiso calc R 1 . . H
H1C .2071 .2490 .2576 .102 Uiso calc R 1 . . H
C2 .1344(8) .3112(11) .0957(5) .067(3) Uani d . 1 . . C
H2A .1747 .3652 .0790 .080 Uiso calc R 1 . . H
H2B .0960 .3655 .1140 .080 Uiso calc R 1 . . H
H2C .1043 .2601 .0677 .080 Uiso calc R 1 . . H
C3 .2420(7) -.2544(10) .0820(5) .058(3) Uani d . 1 . . C
H3A .2130 -.3247 .0626 .070 Uiso calc R 1 . . H
H3B .2466 -.2731 .1208 .070 Uiso calc R 1 . . H
H3C .2970 -.2456 .0689 .070 Uiso calc R 1 . . H
C4 .1720(6) .0495(11) -.0012(4) .053(2) Uani d . 1 . . C
H4A .1149 .0659 -.0141 .063 Uiso calc R 1 . . H
H4B .2010 .0099 -.0303 .063 Uiso calc R 1 . . H
H4C .1987 .1306 .0094 .063 Uiso calc R 1 . . H
C5 .3424(6) .1160(11) .0852(4) .054(3) Uani d . 1 . . C
H5A .3811 .1673 .1089 .064 Uiso calc R 1 . . H
H5B .3121 .1759 .0601 .064 Uiso calc R 1 . . H
C6 .3924(7) .0219(14) .0515(6) .074(4) Uani d . 1 . . C
H6A .4296 .0708 .0300 .089 Uiso calc R 1 . . H
H6B .3548 -.0284 .0274 .089 Uiso calc R 1 . . H
H6C .4244 -.0359 .0760 .089 Uiso calc R 1 . . H
C7 .3256(6) -.0293(10) .1632(4) .052(2) Uani d . 1 . . C
H7A .3534 -.0997 .1448 .062 Uiso calc R 1 . . H
H7B .2840 -.0692 .1851 .062 Uiso calc R 1 . . H
C8 .3903(9) .0370(16) .2027(6) .093(5) Uani d . 1 . . C
H8A .3640 .1058 .2222 .111 Uiso calc R 1 . . H
H8B .4340 .0732 .1822 .111 Uiso calc R 1 . . H
H8C .4138 -.0261 .2287 .111 Uiso calc R 1 . . H
C9 .1019(6) -.0890(10) .1808(4) .050(2) Uani d . 1 . . C
H9A .0758 -.0420 .2098 .060 Uiso calc R 1 . . H
H9B .1588 -.1091 .1945 .060 Uiso calc R 1 . . H
C10 .0553(8) -.2173(12) .1709(5) .065(3) Uani d . 1 . . C
H10A .0599 -.2690 .2040 .078 Uiso calc R 1 . . H
H10B .0792 -.2644 .1416 .078 Uiso calc R 1 . . H
H10C -.0026 -.1997 .1608 .078 Uiso calc R 1 . . H
C11 .0191(6) .0386(11) .1103(4) .050(2) Uani d . 1 . . C
H11A -.0131 -.0401 .1021 .060 Uiso calc R 1 . . H
H11B .0225 .0869 .0762 .060 Uiso calc R 1 . . H
C12 -.0266(7) .1221(14) .1509(6) .074(4) Uani d . 1 . . C
H12A -.0773 .1557 .1328 .089 Uiso calc R 1 . . H
H12B .0086 .1936 .1635 .089 Uiso calc R 1 . . H
H12C -.0399 .0694 .1819 .089 Uiso calc R 1 . . H

loop_
_atom_site_aniso_label
_atom_site_aniso_U_11
_atom_site_aniso_U_22
_atom_site_aniso_U_33
_atom_site_aniso_U_12
_atom_site_aniso_U_13
_atom_site_aniso_U_23
Sn1 .0514(4) .0504(4) .0263(3) -.0068(3) .0025(3) -.0030(3)
Sn2 .0330(3) .0479(4) .0229(3) -.0005(2) -.0008(2) -.0004(2)
Cl1 .087(2) .0688(19) .078(2) -.0299(17) -.0017(17) -.0160(16)
Cl2 .0513(14) .0705(17) .0481(14) -.0111(12) -.0152(11) -.0090(12)
N1 .031(3) .050(4) .032(4) -.007(3) -.006(3) -.001(3)
N2 .032(3) .053(4) .019(3) -.004(3) .000(3) .007(3)
C1 .136(13) .085(9) .034(6) -.030(9) .018(7) -.013(6)
C2 .075(8) .056(7) .068(8) -.003(6) -.005(6) .015(6)
C3 .055(6) .048(6) .071(7) .010(5) -.009(5) -.001(5)
C4 .052(6) .073(7) .032(5) .002(5) .000(4) .007(5)
C5 .036(5) .067(7) .058(6) -.018(5) .000(4) .003(5)
C6 .052(6) .093(9) .080(9) -.005(6) .028(6) .004(7)
C7 .045(5) .057(6) .050(6) -.010(5) -.020(4) .019(5)
C8 .083(9) .108(11) .079(9) -.017(8) -.055(8) .013(8)
C9 .049(5) .072(7) .028(5) -.011(5) .000(4) .012(4)
C10 .072(7) .073(7) .049(6) -.025(6) -.002(5) .013(6)
C11 .035(5) .074(7) .041(5) .010(5) .003(4) -.001(5)
C12 .044(6) .094(9) .085(9) .002(6) .021(6) -.016(8)

loop_
_atom_type_symbol
_atom_type_description
_atom_type_scat_dispersion_real
_atom_type_scat_dispersion_imag
_atom_type_scat_source
C C .0033 .0016 'International Tables Vol C Tables 4.2.6.8 and 6.1.1.4'
H H .0000 .0000 'International Tables Vol C Tables 4.2.6.8 and 6.1.1.4'
N N .0061 .0033 'International Tables Vol C Tables 4.2.6.8 and 6.1.1.4'
Cl Cl .1484 .1585 'International Tables Vol C Tables 4.2.6.8 and 6.1.1.4'
Sn Sn -.6537 1.4246 'International Tables Vol C Tables 4.2.6.8 and 6.1.1.4'

loop_
_geom_angle_atom_site_label_1
_geom_angle_atom_site_label_2
_geom_angle_atom_site_label_3
_geom_angle
_geom_angle_publ_flag
C2 Sn1 C1 125.9(6) yes
C2 Sn1 N1 115.1(4) yes
C1 Sn1 N1 119.0(5) yes
C2 Sn1 N2 94.5(4) ?
C1 Sn1 N2 93.6(4) ?
N1 Sn1 N2 78.6(2) yes
C2 Sn1 Cl1 88.4(3) ?
C1 Sn1 Cl1 89.8(4) ?
N1 Sn1 Cl1 94.4(2) ?
N2 Sn1 Cl1 173.06(19) yes
C3 Sn2 C4 129.7(5) yes
C3 Sn2 N2 119.3(4) yes
C4 Sn2 N2 110.8(4) yes
C3 Sn2 N1 92.8(3) ?
C4 Sn2 N1 93.2(3) ?
N2 Sn2 N1 77.9(3) yes
C3 Sn2 Cl2 89.9(3) ?
C4 Sn2 Cl2 89.8(3) ?
N2 Sn2 Cl2 95.42(19) ?
N1 Sn2 Cl2 173.25(18) yes
C7 N1 C5 110.2(7) ?
C7 N1 Sn1 112.4(6) ?
C5 N1 Sn1 112.9(6) ?
C7 N1 Sn2 110.7(5) ?
C5 N1 Sn2 113.6(5) ?
Sn1 N1 Sn2 96.5(3) yes
C11 N2 C9 110.3(7) ?
C11 N2 Sn2 111.0(5) ?
C9 N2 Sn2 113.2(6) ?
C11 N2 Sn1 113.9(6) ?
C9 N2 Sn1 111.0(5) ?
Sn2 N2 Sn1 96.9(2) yes
Sn1 C1 H1A 109.5 ?
Sn1 C1 H1B 109.5 ?
H1A C1 H1B 109.5 ?
Sn1 C1 H1C 109.5 ?
H1A C1 H1C 109.5 ?
H1B C1 H1C 109.5 ?
Sn1 C2 H2A 109.5 ?
Sn1 C2 H2B 109.5 ?
H2A C2 H2B 109.5 ?
Sn1 C2 H2C 109.5 ?
H2A C2 H2C 109.5 ?
H2B C2 H2C 109.5 ?
Sn2 C3 H3A 109.5 ?
Sn2 C3 H3B 109.5 ?
H3A C3 H3B 109.5 ?
Sn2 C3 H3C 109.5 ?
H3A C3 H3C 109.5 ?
H3B C3 H3C 109.5 ?
Sn2 C4 H4A 109.5 ?
Sn2 C4 H4B 109.5 ?
H4A C4 H4B 109.5 ?
Sn2 C4 H4C 109.5 ?
H4A C4 H4C 109.5 ?
H4B C4 H4C 109.5 ?
N1 C5 C6 114.5(9) ?
N1 C5 H5A 108.6 ?
C6 C5 H5A 108.6 ?
N1 C5 H5B 108.6 ?
C6 C5 H5B 108.6 ?
H5A C5 H5B 107.6 ?
C5 C6 H6A 109.5 ?
C5 C6 H6B 109.5 ?
H6A C6 H6B 109.5 ?
C5 C6 H6C 109.5 ?
H6A C6 H6C 109.5 ?
H6B C6 H6C 109.5 ?
N1 C7 C8 118.2(9) ?
N1 C7 H7A 107.7 ?
C8 C7 H7A 107.7 ?
N1 C7 H7B 107.7 ?
C8 C7 H7B 107.7 ?
H7A C7 H7B 107.1 ?
C7 C8 H8A 109.5 ?
C7 C8 H8B 109.5 ?
H8A C8 H8B 109.5 ?
C7 C8 H8C 109.5 ?
H8A C8 H8C 109.5 ?
H8B C8 H8C 109.5 ?
N2 C9 C10 116.6(8) ?
N2 C9 H9A 108.1 ?
C10 C9 H9A 108.1 ?
N2 C9 H9B 108.1 ?
C10 C9 H9B 108.1 ?
H9A C9 H9B 107.3 ?
C9 C10 H10A 109.5 ?
C9 C10 H10B 109.5 ?
H10A C10 H10B 109.5 ?
C9 C10 H10C 109.5 ?
H10A C10 H10C 109.5 ?
H10B C10 H10C 109.5 ?
N2 C11 C12 113.0(8) ?
N2 C11 H11A 109.0 ?
C12 C11 H11A 109.0 ?
N2 C11 H11B 109.0 ?
C12 C11 H11B 109.0 ?
H11A C11 H11B 107.8 ?
C11 C12 H12A 109.5 ?
C11 C12 H12B 109.5 ?
H12A C12 H12B 109.5 ?
C11 C12 H12C 109.5 ?
H12A C12 H12C 109.5 ?
H12B C12 H12C 109.5 ?

loop_
_geom_bond_atom_site_label_1
_geom_bond_atom_site_label_2
_geom_bond_site_symmetry_2
_geom_bond_distance
_geom_bond_publ_flag
Sn1 C2 . 2.109(11) yes
Sn1 C1 . 2.115(11) yes
Sn1 N1 . 2.125(8) yes
Sn1 N2 . 2.419(7) yes
Sn1 Cl1 . 2.543(3) yes
Sn2 C3 . 2.106(10) yes
Sn2 C4 . 2.125(10) yes
Sn2 N2 . 2.136(7) yes
Sn2 N1 . 2.444(7) yes
Sn2 Cl2 . 2.525(2) yes
N1 C7 . 1.468(11) ?
N1 C5 . 1.500(12) ?
N2 C11 . 1.499(11) ?
N2 C9 . 1.504(11) ?
C1 H1A . .9600 ?
C1 H1B . .9600 ?
C1 H1C . .9600 ?
C2 H2A . .9600 ?
C2 H2B . .9600 ?
C2 H2C . .9600 ?
C3 H3A . .9600 ?
C3 H3B . .9600 ?
C3 H3C . .9600 ?
C4 H4A . .9600 ?
C4 H4B . .9600 ?
C4 H4C . .9600 ?
C5 C6 . 1.525(16) ?
C5 H5A . .9700 ?
C5 H5B . .9700 ?
C6 H6A . .9600 ?
C6 H6B . .9600 ?
C6 H6C . .9600 ?
C7 C8 . 1.523(14) ?
C7 H7A . .9700 ?
C7 H7B . .9700 ?
C8 H8A . .9600 ?
C8 H8B . .9600 ?
C8 H8C . .9600 ?
C9 C10 . 1.519(14) ?
C9 H9A . .9700 ?
C9 H9B . .9700 ?
C10 H10A . .9600 ?
C10 H10B . .9600 ?
C10 H10C . .9600 ?
C11 C12 . 1.527(15) ?
C11 H11A . .9700 ?
C11 H11B . .9700 ?
C12 H12A . .9600 ?
C12 H12B . .9600 ?
C12 H12C . .9600 ?
